data_1518839
loop_
_publ_author_name
'Xu, Long'
'Solowey, Douglas P.'
'Vicic, David A.'

_publ_section_title
;
 Stepwise Conversion of a Platinum Dimethyl Complex to a
 Perfluorometallacyclobutane Derivative
;
_journal_issue 14
_journal_name_full Organometallics
_journal_page_first 3474
_journal_paper_doi 10.1021/acs.organomet.5b00045
_journal_volume 34
_journal_year 2015
_chemical_formula_sum 'C21 H24 F6 N2 Pt'
_chemical_formula_weight 613.51
_space_group_crystal_system monoclinic
_space_group_IT_number 14
_space_group_name_Hall '-P 2ybc'
_space_group_name_H-M_alt 'P 1 21/c 1'
_symmetry_space_group_name_Hall '-P 2ybc'
_symmetry_space_group_name_H-M 'P 1 21/c 1'
_atom_sites_solution_hydrogens geom
_audit_creation_method SHELXL-2014/6
_cell_angle_alpha 90
_cell_angle_beta 96.328(2)
_cell_angle_gamma 90
_cell_formula_units_Z 4
_cell_length_a 9.8403(11)
_cell_length_b 16.1420(18)
_cell_length_c 13.3723(15)
_cell_measurement_temperature 140(2)
_cell_volume 2111.1(4)
_computing_structure_refinement 'SHELXL-2014/6 (Sheldrick, 2014)'
_diffrn_ambient_temperature 140(2)
_diffrn_measured_fraction_theta_full 0.998
_diffrn_measured_fraction_theta_max 0.915
_diffrn_radiation_type MoK\a
_diffrn_radiation_wavelength 0.71073
_diffrn_reflns_av_R_equivalents 0.0220
_diffrn_reflns_av_unetI/netI 0.0127
_diffrn_reflns_Laue_measured_fraction_full 0.998
_diffrn_reflns_Laue_measured_fraction_max 0.915
_diffrn_reflns_limit_h_max 14
_diffrn_reflns_limit_h_min -13
_diffrn_reflns_limit_k_max 22
_diffrn_reflns_limit_k_min -22
_diffrn_reflns_limit_l_max 18
_diffrn_reflns_limit_l_min -18
_diffrn_reflns_number 37182
_diffrn_reflns_point_group_measured_fraction_full 0.998
_diffrn_reflns_point_group_measured_fraction_max 0.915
_diffrn_reflns_theta_full 25.242
_diffrn_reflns_theta_max 30.619
_diffrn_reflns_theta_min 2.953
_exptl_absorpt_coefficient_mu 6.708
_exptl_absorpt_correction_T_max 0.7461
_exptl_absorpt_correction_T_min 0.3988
_exptl_absorpt_correction_type multi-scan
_exptl_absorpt_process_details Bruker
_exptl_crystal_colour yellow
_exptl_crystal_density_diffrn 1.930
_exptl_crystal_description needle
_exptl_crystal_F_000 1184
_exptl_crystal_size_max 0.600
_exptl_crystal_size_mid 0.130
_exptl_crystal_size_min 0.020
_refine_diff_density_max 1.654
_refine_diff_density_min -1.551
_refine_diff_density_rms 0.118
_refine_ls_extinction_method none
_refine_ls_goodness_of_fit_ref 1.238
_refine_ls_hydrogen_treatment constr
_refine_ls_matrix_type full
_refine_ls_number_parameters 277
_refine_ls_number_reflns 5945
_refine_ls_number_restraints 0
_refine_ls_restrained_S_all 1.238
_refine_ls_R_factor_all 0.0221
_refine_ls_R_factor_gt 0.0206
_refine_ls_shift/su_max 0.002
_refine_ls_shift/su_mean 0.000
_refine_ls_structure_factor_coef Fsqd
_refine_ls_weighting_details 'w=1/[\s^2^(Fo^2^)+(0.0169P)^2^+3.7150P] where P=(Fo^2^+2Fc^2^)/3'
_refine_ls_weighting_scheme calc
_refine_ls_wR_factor_gt 0.0488
_refine_ls_wR_factor_ref 0.0500
_reflns_Friedel_coverage 0.000
_reflns_number_gt 5694
_reflns_number_total 5945
_reflns_threshold_expression 'I > 2\s(I)'
_cod_data_source_file om5b00045_si_001.cif
_cod_data_source_block Compound14
_cod_depositor_comments
;
The following automatic conversions were performed:

'_exptl_absorpt_correction_type' value 'Multi-scan' changed to
'multi-scan' according to
/usr/data/users/saulius/crontab/automatic-downloads/rss-feeds/ACS/lib/dictionaries/cif_core.dic
dictionary named 'cif_core.dic' version 2.4.2 from 2011-04-26.

Automatic conversion script
Id: cif_fix_values 3105 2015-03-04 15:46:00Z robertas 

 Adding full bibliography for 1518835--1518839.cif.
;
_cod_database_code 1518839
_shelx_space_group_comment
;
The symmetry employed for this shelxl refinement is uniquely defined
by the following loop, which should always be used as a source of
symmetry information in preference to the above space-group names.
They are only intended as comments.
;
_shelx_estimated_absorpt_t_min 0.108
_shelx_estimated_absorpt_t_max 0.878
_shelxl_version_number 2014/6

loop_
_space_group_symop_operation_xyz
'x, y, z'
'-x, y+1/2, -z+1/2'
'-x, -y, -z'
'x, -y-1/2, z-1/2'

loop_
_atom_site_label
_atom_site_type_symbol
_atom_site_fract_x
_atom_site_fract_y
_atom_site_fract_z
_atom_site_U_iso_or_equiv
_atom_site_adp_type
_atom_site_occupancy
_atom_site_site_symmetry_order
_atom_site_calc_flag
_atom_site_refinement_flags_posn
_atom_site_refinement_flags_adp
Pt1 Pt 0.66456(2) 0.42609(2) 0.61649(2) 0.01623(3) Uani 1 1 d . .
N1 N 0.6653(2) 0.42807(12) 0.46126(16) 0.0164(4) Uani 1 1 d . .
N2 N 0.4758(2) 0.37368(13) 0.56730(15) 0.0167(4) Uani 1 1 d . .
F1 F 0.89356(18) 0.54545(11) 0.63491(14) 0.0329(4) Uani 1 1 d . .
F2 F 0.95519(17) 0.42050(11) 0.67992(14) 0.0298(4) Uani 1 1 d . .
F3 F 0.7519(2) 0.56526(10) 0.78717(15) 0.0340(4) Uani 1 1 d . .
F4 F 0.89874(19) 0.47682(13) 0.85853(13) 0.0377(4) Uani 1 1 d . .
F5 F 0.57451(18) 0.44860(13) 0.81917(13) 0.0339(4) Uani 1 1 d . .
F6 F 0.7257(2) 0.35067(11) 0.81189(13) 0.0343(4) Uani 1 1 d . .
C1 C 0.8440(3) 0.47380(16) 0.6736(2) 0.0222(5) Uani 1 1 d . .
C2 C 0.8005(3) 0.48683(17) 0.7789(2) 0.0255(5) Uani 1 1 d . .
C3 C 0.6818(3) 0.42451(16) 0.7674(2) 0.0218(5) Uani 1 1 d . .
C4 C 0.7645(2) 0.46005(16) 0.41158(19) 0.0205(5) Uani 1 1 d . .
H4A H 0.8368 0.4897 0.4486 0.025 Uiso 1 1 calc R U
C5 C 0.7658(2) 0.45162(17) 0.3090(2) 0.0226(5) Uani 1 1 d . .
H5A H 0.8376 0.4757 0.2769 0.027 Uiso 1 1 calc R U
C6 C 0.6621(2) 0.40786(16) 0.25206(18) 0.0181(4) Uani 1 1 d . .
C7 C 0.5576(2) 0.37704(15) 0.30412(17) 0.0177(4) Uani 1 1 d . .
H7A H 0.4831 0.3483 0.2685 0.021 Uiso 1 1 calc R U
C8 C 0.5610(2) 0.38784(15) 0.40744(17) 0.0159(4) Uani 1 1 d . .
C9 C 0.4529(2) 0.35749(15) 0.46739(16) 0.0158(4) Uani 1 1 d . .
C10 C 0.3368(2) 0.31639(15) 0.42679(17) 0.0174(4) Uani 1 1 d . .
H10A H 0.3243 0.3054 0.3566 0.021 Uiso 1 1 calc R U
C11 C 0.2375(2) 0.29071(15) 0.48676(17) 0.0167(4) Uani 1 1 d . .
C12 C 0.2606(3) 0.31167(16) 0.58880(18) 0.0213(5) Uani 1 1 d . .
H12A H 0.1944 0.2980 0.6327 0.026 Uiso 1 1 calc R U
C13 C 0.3793(3) 0.35211(16) 0.62602(18) 0.0210(5) Uani 1 1 d . .
H13A H 0.3931 0.3651 0.6957 0.025 Uiso 1 1 calc R U
C14 C 0.6688(3) 0.39311(17) 0.1406(2) 0.0228(5) Uani 1 1 d . .
C15 C 0.7106(4) 0.4721(2) 0.0887(2) 0.0372(7) Uani 1 1 d . .
H15A H 0.7099 0.4618 0.0164 0.056 Uiso 1 1 calc R U
H15B H 0.8027 0.4886 0.1171 0.056 Uiso 1 1 calc R U
H15C H 0.6459 0.5165 0.0993 0.056 Uiso 1 1 calc R U
C16 C 0.7761(4) 0.3252(3) 0.1314(3) 0.0472(9) Uani 1 1 d . .
H16A H 0.7842 0.3145 0.0602 0.071 Uiso 1 1 calc R U
H16B H 0.7479 0.2743 0.1633 0.071 Uiso 1 1 calc R U
H16C H 0.8647 0.3434 0.1649 0.071 Uiso 1 1 calc R U
C17 C 0.5310(3) 0.3639(2) 0.0863(2) 0.0301(6) Uani 1 1 d . .
H17A H 0.5382 0.3591 0.0140 0.045 Uiso 1 1 calc R U
H17B H 0.4597 0.4041 0.0974 0.045 Uiso 1 1 calc R U
H17C H 0.5074 0.3098 0.1129 0.045 Uiso 1 1 calc R U
C18 C 0.1105(2) 0.24181(16) 0.44689(18) 0.0200(5) Uani 1 1 d . .
C19 C -0.0182(3) 0.29166(19) 0.4637(2) 0.0297(6) Uani 1 1 d . .
H19A H -0.0998 0.2602 0.4379 0.044 Uiso 1 1 calc R U
H19B H -0.0172 0.3447 0.4282 0.044 Uiso 1 1 calc R U
H19C H -0.0197 0.3018 0.5358 0.044 Uiso 1 1 calc R U
C20 C 0.1108(3) 0.15985(17) 0.5050(2) 0.0264(5) Uani 1 1 d . .
H20A H 0.0318 0.1264 0.4783 0.040 Uiso 1 1 calc R U
H20B H 0.1055 0.1713 0.5764 0.040 Uiso 1 1 calc R U
H20C H 0.1952 0.1294 0.4973 0.040 Uiso 1 1 calc R U
C21 C 0.1075(3) 0.2231(2) 0.3346(2) 0.0360(7) Uani 1 1 d . .
H21A H 0.0251 0.1911 0.3119 0.054 Uiso 1 1 calc R U
H21B H 0.1887 0.1909 0.3229 0.054 Uiso 1 1 calc R U
H21C H 0.1067 0.2752 0.2969 0.054 Uiso 1 1 calc R U

loop_
_atom_site_aniso_label
_atom_site_aniso_U_11
_atom_site_aniso_U_22
_atom_site_aniso_U_33
_atom_site_aniso_U_23
_atom_site_aniso_U_13
_atom_site_aniso_U_12
Pt1 0.01693(5) 0.01609(5) 0.01496(5) -0.00004(3) -0.00144(3) -0.00046(3)
N1 0.0139(9) 0.0185(9) 0.0164(9) 0.0025(7) 0.0009(7) -0.0010(7)
N2 0.0162(9) 0.0182(9) 0.0156(9) -0.0008(7) 0.0014(7) -0.0014(7)
F1 0.0295(8) 0.0270(8) 0.0403(10) 0.0053(7) -0.0052(7) -0.0113(7)
F2 0.0194(7) 0.0341(9) 0.0345(9) -0.0025(7) -0.0034(7) 0.0065(6)
F3 0.0358(9) 0.0253(8) 0.0389(10) -0.0118(7) -0.0055(8) 0.0032(7)
F4 0.0326(9) 0.0492(11) 0.0273(8) -0.0043(8) -0.0141(7) 0.0028(8)
F5 0.0316(9) 0.0489(11) 0.0218(8) -0.0095(7) 0.0056(7) 0.0001(8)
F6 0.0487(11) 0.0295(9) 0.0233(8) 0.0079(7) -0.0027(7) 0.0026(8)
C1 0.0176(10) 0.0211(11) 0.0267(12) 0.0013(9) -0.0036(9) -0.0020(9)
C2 0.0258(12) 0.0257(13) 0.0227(12) -0.0062(10) -0.0086(10) 0.0027(10)
C3 0.0243(12) 0.0230(12) 0.0175(11) -0.0019(9) -0.0011(9) 0.0023(9)
C4 0.0160(10) 0.0210(11) 0.0239(11) 0.0032(9) -0.0001(9) -0.0032(9)
C5 0.0153(10) 0.0282(13) 0.0250(12) 0.0048(10) 0.0051(9) -0.0041(9)
C6 0.0163(10) 0.0211(11) 0.0171(10) 0.0040(8) 0.0035(8) 0.0031(9)
C7 0.0151(10) 0.0212(11) 0.0169(10) 0.0006(8) 0.0024(8) -0.0026(8)
C8 0.0148(9) 0.0183(11) 0.0149(10) 0.0027(8) 0.0026(8) -0.0005(8)
C9 0.0162(10) 0.0186(10) 0.0129(9) 0.0020(8) 0.0026(8) -0.0001(8)
C10 0.0177(10) 0.0223(11) 0.0126(9) 0.0001(8) 0.0040(8) -0.0006(9)
C11 0.0156(10) 0.0197(11) 0.0154(10) 0.0007(8) 0.0038(8) 0.0002(8)
C12 0.0230(11) 0.0261(12) 0.0160(10) -0.0024(9) 0.0071(9) -0.0049(10)
C13 0.0254(12) 0.0246(12) 0.0138(10) -0.0004(9) 0.0048(9) -0.0022(10)
C14 0.0236(12) 0.0252(13) 0.0209(11) -0.0039(10) 0.0081(9) -0.0032(10)
C15 0.0432(17) 0.0462(18) 0.0224(13) 0.0103(12) 0.0047(12) -0.0167(14)
C16 0.049(2) 0.057(2) 0.0391(18) -0.0005(16) 0.0197(15) 0.0251(18)
C17 0.0323(14) 0.0408(16) 0.0185(12) -0.0050(11) 0.0081(10) -0.0116(12)
C18 0.0179(10) 0.0246(12) 0.0183(10) 0.0014(9) 0.0046(8) -0.0054(9)
C19 0.0177(11) 0.0303(14) 0.0414(16) 0.0079(12) 0.0055(11) -0.0002(10)
C20 0.0284(13) 0.0210(12) 0.0303(13) 0.0000(10) 0.0060(10) -0.0043(10)
C21 0.0321(14) 0.058(2) 0.0190(12) -0.0068(12) 0.0057(11) -0.0229(14)

loop_
_atom_type_symbol
_atom_type_description
_atom_type_scat_dispersion_real
_atom_type_scat_dispersion_imag
_atom_type_scat_source
C C 0.0033 0.0016 'International Tables Vol C Tables 4.2.6.8 and 6.1.1.4'
H H 0.0000 0.0000 'International Tables Vol C Tables 4.2.6.8 and 6.1.1.4'
N N 0.0061 0.0033 'International Tables Vol C Tables 4.2.6.8 and 6.1.1.4'
F F 0.0171 0.0103 'International Tables Vol C Tables 4.2.6.8 and 6.1.1.4'
Pt Pt -1.7033 8.3905 'International Tables Vol C Tables 4.2.6.8 and 6.1.1.4'

loop_
_geom_angle_atom_site_label_1
_geom_angle_atom_site_label_2
_geom_angle_atom_site_label_3
_geom_angle
C1 Pt1 C3 69.37(11)
C1 Pt1 N1 106.00(10)
C3 Pt1 N1 174.99(9)
C1 Pt1 N2 175.94(9)
C3 Pt1 N2 106.63(10)
N1 Pt1 N2 77.97(8)
C1 Pt1 C2 35.74(10)
C3 Pt1 C2 35.91(10)
N1 Pt1 C2 140.11(9)
N2 Pt1 C2 140.59(9)
C4 N1 C8 118.1(2)
C4 N1 Pt1 125.66(17)
C8 N1 Pt1 116.01(15)
C13 N2 C9 118.4(2)
C13 N2 Pt1 125.77(16)
C9 N2 Pt1 115.80(15)
F1 C1 F2 103.5(2)
F1 C1 C2 112.1(2)
F2 C1 C2 109.1(2)
F1 C1 Pt1 120.95(17)
F2 C1 Pt1 116.22(17)
C2 C1 Pt1 94.56(16)
F3 C2 F4 105.7(2)
F3 C2 C1 109.8(2)
F4 C2 C1 117.0(2)
F3 C2 C3 110.3(2)
F4 C2 C3 117.8(2)
C1 C2 C3 95.98(19)
F3 C2 Pt1 105.31(15)
F4 C2 Pt1 148.93(19)
C1 C2 Pt1 49.70(12)
C3 C2 Pt1 49.98(12)
F6 C3 F5 104.3(2)
F6 C3 C2 108.9(2)
F5 C3 C2 112.3(2)
F6 C3 Pt1 115.62(17)
F5 C3 Pt1 121.10(18)
C2 C3 Pt1 94.11(17)
N1 C4 C5 122.7(2)
N1 C4 H4A 118.6
C5 C4 H4A 118.6
C4 C5 C6 120.4(2)
C4 C5 H5A 119.8
C6 C5 H5A 119.8
C7 C6 C5 116.3(2)
C7 C6 C14 123.3(2)
C5 C6 C14 120.4(2)
C8 C7 C6 120.8(2)
C8 C7 H7A 119.6
C6 C7 H7A 119.6
N1 C8 C7 121.6(2)
N1 C8 C9 114.7(2)
C7 C8 C9 123.7(2)
N2 C9 C10 121.4(2)
N2 C9 C8 114.7(2)
C10 C9 C8 123.9(2)
C9 C10 C11 121.3(2)
C9 C10 H10A 119.4
C11 C10 H10A 119.4
C10 C11 C12 116.1(2)
C10 C11 C18 123.6(2)
C12 C11 C18 120.3(2)
C13 C12 C11 120.4(2)
C13 C12 H12A 119.8
C11 C12 H12A 119.8
N2 C13 C12 122.4(2)
N2 C13 H13A 118.8
C12 C13 H13A 118.8
C6 C14 C15 111.0(2)
C6 C14 C16 107.2(2)
C15 C14 C16 109.7(3)
C6 C14 C17 112.3(2)
C15 C14 C17 107.9(2)
C16 C14 C17 108.7(3)
C14 C15 H15A 109.5
C14 C15 H15B 109.5
H15A C15 H15B 109.5
C14 C15 H15C 109.5
H15A C15 H15C 109.5
H15B C15 H15C 109.5
C14 C16 H16A 109.5
C14 C16 H16B 109.5
H16A C16 H16B 109.5
C14 C16 H16C 109.5
H16A C16 H16C 109.5
H16B C16 H16C 109.5
C14 C17 H17A 109.5
C14 C17 H17B 109.5
H17A C17 H17B 109.5
C14 C17 H17C 109.5
H17A C17 H17C 109.5
H17B C17 H17C 109.5
C11 C18 C21 111.9(2)
C11 C18 C20 108.3(2)
C21 C18 C20 109.0(2)
C11 C18 C19 109.6(2)
C21 C18 C19 108.7(2)
C20 C18 C19 109.4(2)
C18 C19 H19A 109.5
C18 C19 H19B 109.5
H19A C19 H19B 109.5
C18 C19 H19C 109.5
H19A C19 H19C 109.5
H19B C19 H19C 109.5
C18 C20 H20A 109.5
C18 C20 H20B 109.5
H20A C20 H20B 109.5
C18 C20 H20C 109.5
H20A C20 H20C 109.5
H20B C20 H20C 109.5
C18 C21 H21A 109.5
C18 C21 H21B 109.5
H21A C21 H21B 109.5
C18 C21 H21C 109.5
H21A C21 H21C 109.5
H21B C21 H21C 109.5

loop_
_geom_bond_atom_site_label_1
_geom_bond_atom_site_label_2
_geom_bond_distance
Pt1 C1 1.999(2)
Pt1 C3 2.006(3)
Pt1 N1 2.077(2)
Pt1 N2 2.081(2)
Pt1 C2 2.613(2)
N1 C4 1.343(3)
N1 C8 1.352(3)
N2 C13 1.343(3)
N2 C9 1.356(3)
F1 C1 1.378(3)
F2 C1 1.387(3)
F3 C2 1.362(3)
F4 C2 1.367(3)
F5 C3 1.381(3)
F6 C3 1.380(3)
C1 C2 1.531(4)
C2 C3 1.536(4)
C4 C5 1.380(4)
C4 H4A 0.9500
C5 C6 1.396(4)
C5 H5A 0.9500
C6 C7 1.395(3)
C6 C14 1.518(3)
C7 C8 1.389(3)
C7 H7A 0.9500
C8 C9 1.484(3)
C9 C10 1.380(3)
C10 C11 1.394(3)
C10 H10A 0.9500
C11 C12 1.400(3)
C11 C18 1.524(3)
C12 C13 1.382(3)
C12 H12A 0.9500
C13 H13A 0.9500
C14 C15 1.529(4)
C14 C16 1.536(4)
C14 C17 1.541(4)
C15 H15A 0.9800
C15 H15B 0.9800
C15 H15C 0.9800
C16 H16A 0.9800
C16 H16B 0.9800
C16 H16C 0.9800
C17 H17A 0.9800
C17 H17B 0.9800
C17 H17C 0.9800
C18 C21 1.529(4)
C18 C20 1.534(4)
C18 C19 1.537(4)
C19 H19A 0.9800
C19 H19B 0.9800
C19 H19C 0.9800
C20 H20A 0.9800
C20 H20B 0.9800
C20 H20C 0.9800
C21 H21A 0.9800
C21 H21B 0.9800
C21 H21C 0.9800
